data_4121232
loop_
_publ_author_name
'Pieter H. Bos'
'Mitchell T. Antalek'
'John A. Porco'
'Corey R. J. Stephenson'

_publ_section_title
;
 Tandem Dienone Photorearrangement-Cycloaddition for the Rapid Generation
 of Molecular Complexity
;
_journal_name_full 'Journal of the American Chemical Society'
_journal_page_first 17978
_journal_page_last 17982
_journal_paper_doi 10.1021/ja409992m
_journal_volume 135
_journal_year 2013
_chemical_formula_moiety 'C13 H20 O2'
_chemical_formula_sum 'C13 H20 O2'
_chemical_formula_weight 208.29
_chemical_name_systematic
; 
 ? 
;
_space_group_IT_number 9
_symmetry_cell_setting monoclinic
_symmetry_space_group_name_Hall 'C -2yc'
_symmetry_space_group_name_H-M 'C 1 c 1'
_atom_sites_solution_hydrogens geom
_atom_sites_solution_primary direct
_atom_sites_solution_secondary difmap
_audit_creation_method SHELXL-97
_audit_update_record
;
2013-02-05 # Formatted by publCIF
;
_cell_angle_alpha 90.00
_cell_angle_beta 96.133(3)
_cell_angle_gamma 90.00
_cell_formula_units_Z 4
_cell_length_a 7.6978(4)
_cell_length_b 15.2380(9)
_cell_length_c 10.3159(6)
_cell_measurement_reflns_used 5675
_cell_measurement_temperature 100(2)
_cell_measurement_theta_max 66.507
_cell_measurement_theta_min 5.807
_cell_volume 1203.12(12)
_computing_cell_refinement 'SAINT (Bruker, 2006)'
_computing_data_collection 'APEX2 (Bruker, 2006)'
_computing_data_reduction 'SAINT (Bruker, 2006)'
_computing_molecular_graphics 'OLEX2 (Dolmanov, et al. 2009)'
_computing_publication_material 'PublCIF v.1.9.5_c (IUCr)'
_computing_structure_refinement 'SHELXL-97 (Sheldrick, 1997)'
_computing_structure_solution 'SHELXS-97 (Sheldrick, 1990)'
_diffrn_ambient_temperature 100(2)
_diffrn_measured_fraction_theta_full 0.977
_diffrn_measured_fraction_theta_max 0.978
_diffrn_measurement_device_type 'Bruker Proteum-R'
_diffrn_measurement_method '\w & \f scans'
_diffrn_radiation_monochromator multilayer
_diffrn_radiation_source 'rotating anode'
_diffrn_radiation_type CuK\a
_diffrn_radiation_wavelength 1.54178
_diffrn_reflns_av_R_equivalents 0.0383
_diffrn_reflns_av_sigmaI/netI 0.0327
_diffrn_reflns_limit_h_max 8
_diffrn_reflns_limit_h_min -9
_diffrn_reflns_limit_k_max 17
_diffrn_reflns_limit_k_min -17
_diffrn_reflns_limit_l_max 12
_diffrn_reflns_limit_l_min -12
_diffrn_reflns_number 10944
_diffrn_reflns_theta_full 66.55
_diffrn_reflns_theta_max 66.55
_diffrn_reflns_theta_min 5.81
_diffrn_standards_decay_% 0
_diffrn_standards_interval_count 0
_diffrn_standards_interval_time 0
_diffrn_standards_number 0
_exptl_absorpt_coefficient_mu 0.595
_exptl_absorpt_correction_T_max 0.7528
_exptl_absorpt_correction_T_min 0.7172
_exptl_absorpt_correction_type multi-scan
_exptl_absorpt_process_details 'SADABS (Sheldrick, 1997)'
_exptl_crystal_colour colorless
_exptl_crystal_density_diffrn 1.150
_exptl_crystal_description prism
_exptl_crystal_F_000 456
_exptl_crystal_size_max 0.205
_exptl_crystal_size_mid 0.066
_exptl_crystal_size_min 0.061
_refine_diff_density_max 0.213
_refine_diff_density_min -0.148
_refine_diff_density_rms 0.038
_refine_ls_abs_structure_details 'Flack H D (1983), Acta Cryst. A39, 876-881'
_refine_ls_abs_structure_Flack 0.0(2)
_refine_ls_extinction_method none
_refine_ls_goodness_of_fit_ref 1.051
_refine_ls_hydrogen_treatment constr
_refine_ls_matrix_type full
_refine_ls_number_parameters 141
_refine_ls_number_reflns 1865
_refine_ls_number_restraints 2
_refine_ls_restrained_S_all 1.050
_refine_ls_R_factor_all 0.0324
_refine_ls_R_factor_gt 0.0323
_refine_ls_shift/su_max 0.000
_refine_ls_shift/su_mean 0.000
_refine_ls_structure_factor_coef Fsqd
_refine_ls_weighting_details 'calc w=1/[\s^2^(Fo^2^)+(0.0531P)^2^+0.4580P] where P=(Fo^2^+2Fc^2^)/3'
_refine_ls_weighting_scheme calc
_refine_ls_wR_factor_gt 0.0857
_refine_ls_wR_factor_ref 0.0858
_reflns_number_gt 1855
_reflns_number_total 1865
_reflns_threshold_expression >2sigma(I)
_cod_data_source_file ja409992m_si_001.cif
_cod_data_source_block bos1_all
_cod_original_sg_symbol_H-M 'C c'
_cod_database_code 4121232

loop_
_symmetry_equiv_pos_as_xyz
'x, y, z'
'x, -y, z+1/2'
'x+1/2, y+1/2, z'
'x+1/2, -y+1/2, z+1/2'

loop_
_atom_site_label
_atom_site_type_symbol
_atom_site_fract_x
_atom_site_fract_y
_atom_site_fract_z
_atom_site_U_iso_or_equiv
_atom_site_adp_type
_atom_site_occupancy
_atom_site_symmetry_multiplicity
_atom_site_calc_flag
_atom_site_refinement_flags
O1 O -0.26599(16) 0.21751(9) 0.63002(12) 0.0334(3) Uani 1 1 d .
H1 H -0.2825 0.2533 0.5680 0.050 Uiso 1 1 calc R
O2 O 0.19757(14) 0.17357(7) 0.91546(11) 0.0262(3) Uani 1 1 d .
C1 C 0.3052(2) -0.03127(10) 0.74637(16) 0.0277(4) Uani 1 1 d .
H1A H 0.4218 -0.0214 0.7192 0.042 Uiso 1 1 calc R
H1B H 0.2321 -0.0614 0.6766 0.042 Uiso 1 1 calc R
H1C H 0.3149 -0.0675 0.8253 0.042 Uiso 1 1 calc R
C2 C 0.2232(2) 0.05611(10) 0.77427(14) 0.0192(3) Uani 1 1 d .
C3 C 0.1936(2) 0.12067(9) 0.65822(14) 0.0174(3) Uani 1 1 d .
H3A H 0.1559 0.0890 0.5762 0.021 Uiso 1 1 calc R
H3B H 0.3017 0.1538 0.6473 0.021 Uiso 1 1 calc R
C4 C 0.0462(2) 0.18348(9) 0.69622(15) 0.0184(3) Uani 1 1 d .
C5 C -0.1235(2) 0.16082(10) 0.60925(14) 0.0222(4) Uani 1 1 d .
H5 H -0.0997 0.1675 0.5163 0.027 Uiso 1 1 calc R
C6 C 0.3213(2) 0.10792(11) 0.88461(17) 0.0271(4) Uani 1 1 d .
H6A H 0.3555 0.0698 0.9608 0.032 Uiso 1 1 calc R
H6B H 0.4275 0.1354 0.8562 0.032 Uiso 1 1 calc R
C7 C 0.03126(19) 0.15372(9) 0.83847(14) 0.0173(3) Uani 1 1 d .
C8 C -0.1798(2) 0.06740(10) 0.62805(14) 0.0211(3) Uani 1 1 d .
C9 C -0.3244(3) 0.03291(14) 0.53231(17) 0.0353(4) Uani 1 1 d .
H9A H -0.3462 -0.0289 0.5516 0.053 Uiso 1 1 calc R
H9B H -0.2906 0.0380 0.4437 0.053 Uiso 1 1 calc R
H9C H -0.4309 0.0671 0.5392 0.053 Uiso 1 1 calc R
C10 C -0.1032(2) 0.01922(10) 0.72540(15) 0.0208(3) Uani 1 1 d .
H10 H -0.1402 -0.0398 0.7340 0.025 Uiso 1 1 calc R
C11 C 0.0396(2) 0.05439(9) 0.82240(14) 0.0176(3) Uani 1 1 d .
H11 H 0.0416 0.0238 0.9083 0.021 Uiso 1 1 calc R
C12 C 0.0923(3) 0.27988(10) 0.6835(2) 0.0325(4) Uani 1 1 d .
H12A H 0.1044 0.2934 0.5920 0.049 Uiso 1 1 calc R
H12B H 0.2027 0.2922 0.7367 0.049 Uiso 1 1 calc R
H12C H -0.0006 0.3162 0.7134 0.049 Uiso 1 1 calc R
C13 C -0.1112(2) 0.19204(10) 0.90978(15) 0.0237(3) Uani 1 1 d .
H13A H -0.1029 0.1681 0.9984 0.036 Uiso 1 1 calc R
H13B H -0.2252 0.1771 0.8635 0.036 Uiso 1 1 calc R
H13C H -0.0984 0.2560 0.9140 0.036 Uiso 1 1 calc R

loop_
_atom_site_aniso_label
_atom_site_aniso_U_11
_atom_site_aniso_U_22
_atom_site_aniso_U_33
_atom_site_aniso_U_23
_atom_site_aniso_U_13
_atom_site_aniso_U_12
O1 0.0242(7) 0.0460(7) 0.0312(6) 0.0186(5) 0.0081(5) 0.0180(5)
O2 0.0160(6) 0.0351(6) 0.0265(5) -0.0156(5) -0.0023(4) 0.0022(5)
C1 0.0350(10) 0.0241(8) 0.0242(8) 0.0020(6) 0.0036(7) 0.0143(7)
C2 0.0196(8) 0.0210(7) 0.0168(7) -0.0014(6) 0.0004(6) 0.0059(6)
C3 0.0160(7) 0.0183(7) 0.0180(7) 0.0004(6) 0.0030(5) 0.0019(5)
C4 0.0157(8) 0.0161(7) 0.0241(7) 0.0010(5) 0.0062(6) 0.0017(5)
C5 0.0193(9) 0.0297(8) 0.0181(7) 0.0070(6) 0.0049(6) 0.0075(6)
C6 0.0188(9) 0.0382(9) 0.0232(7) -0.0070(6) -0.0026(6) 0.0082(7)
C7 0.0146(7) 0.0189(7) 0.0179(7) -0.0028(5) -0.0008(6) 0.0002(5)
C8 0.0146(8) 0.0320(8) 0.0171(7) -0.0051(6) 0.0032(6) -0.0020(6)
C9 0.0208(9) 0.0605(12) 0.0242(8) -0.0121(8) 0.0004(7) -0.0053(9)
C10 0.0232(8) 0.0185(7) 0.0214(7) -0.0026(6) 0.0059(6) -0.0050(6)
C11 0.0212(8) 0.0184(7) 0.0130(6) 0.0025(5) 0.0002(6) 0.0033(6)
C12 0.0322(10) 0.0171(8) 0.0514(10) 0.0043(7) 0.0184(8) 0.0026(6)
C13 0.0211(8) 0.0273(8) 0.0229(8) -0.0044(6) 0.0037(6) 0.0026(6)

loop_
_atom_type_symbol
_atom_type_description
_atom_type_scat_dispersion_real
_atom_type_scat_dispersion_imag
_atom_type_scat_source
C C 0.0181 0.0091 'International Tables Vol C Tables 4.2.6.8 and 6.1.1.4'
H H 0.0000 0.0000 'International Tables Vol C Tables 4.2.6.8 and 6.1.1.4'
O O 0.0492 0.0322 'International Tables Vol C Tables 4.2.6.8 and 6.1.1.4'

loop_
_geom_angle_atom_site_label_1
_geom_angle_atom_site_label_2
_geom_angle_atom_site_label_3
_geom_angle
C5 O1 H1 109.5
C6 O2 C7 107.29(10)
C2 C1 H1A 109.5
C2 C1 H1B 109.5
H1A C1 H1B 109.5
C2 C1 H1C 109.5
H1A C1 H1C 109.5
H1B C1 H1C 109.5
C1 C2 C6 114.54(13)
C1 C2 C3 116.21(13)
C6 C2 C3 105.64(12)
C1 C2 C11 117.38(14)
C6 C2 C11 99.59(12)
C3 C2 C11 101.26(12)
C2 C3 C4 104.20(12)
C2 C3 H3A 110.9
C4 C3 H3A 110.9
C2 C3 H3B 110.9
C4 C3 H3B 110.9
H3A C3 H3B 108.9
C12 C4 C5 110.91(13)
C12 C4 C7 113.94(13)
C5 C4 C7 109.94(12)
C12 C4 C3 112.74(13)
C5 C4 C3 108.00(12)
C7 C4 C3 100.77(11)
O1 C5 C8 108.40(13)
O1 C5 C4 113.13(13)
C8 C5 C4 111.96(11)
O1 C5 H5 107.7
C8 C5 H5 107.7
C4 C5 H5 107.7
O2 C6 C2 103.82(12)
O2 C6 H6A 111.0
C2 C6 H6A 111.0
O2 C6 H6B 111.0
C2 C6 H6B 111.0
H6A C6 H6B 109.0
O2 C7 C13 107.19(11)
O2 C7 C11 102.68(11)
C13 C7 C11 118.72(13)
O2 C7 C4 107.69(12)
C13 C7 C4 118.75(12)
C11 C7 C4 100.32(11)
C10 C8 C9 122.76(16)
C10 C8 C5 120.55(14)
C9 C8 C5 116.69(14)
C8 C9 H9A 109.5
C8 C9 H9B 109.5
H9A C9 H9B 109.5
C8 C9 H9C 109.5
H9A C9 H9C 109.5
H9B C9 H9C 109.5
C8 C10 C11 122.64(14)
C8 C10 H10 118.7
C11 C10 H10 118.7
C10 C11 C7 112.94(12)
C10 C11 C2 114.85(12)
C7 C11 C2 93.93(12)
C10 C11 H11 111.3
C7 C11 H11 111.3
C2 C11 H11 111.3
C4 C12 H12A 109.5
C4 C12 H12B 109.5
H12A C12 H12B 109.5
C4 C12 H12C 109.5
H12A C12 H12C 109.5
H12B C12 H12C 109.5
C7 C13 H13A 109.5
C7 C13 H13B 109.5
H13A C13 H13B 109.5
C7 C13 H13C 109.5
H13A C13 H13C 109.5
H13B C13 H13C 109.5

loop_
_geom_bond_atom_site_label_1
_geom_bond_atom_site_label_2
_geom_bond_distance
O1 C5 1.4301(19)
O1 H1 0.8400
O2 C6 1.440(2)
O2 C7 1.4643(17)
C1 C2 1.515(2)
C1 H1A 0.9800
C1 H1B 0.9800
C1 H1C 0.9800
C2 C6 1.519(2)
C2 C3 1.547(2)
C2 C11 1.547(2)
C3 C4 1.566(2)
C3 H3A 0.9900
C3 H3B 0.9900
C4 C12 1.520(2)
C4 C5 1.543(2)
C4 C7 1.552(2)
C5 C8 1.507(2)
C5 H5 1.0000
C6 H6A 0.9900
C6 H6B 0.9900
C7 C13 1.502(2)
C7 C11 1.5247(19)
C8 C10 1.330(2)
C8 C9 1.502(2)
C9 H9A 0.9800
C9 H9B 0.9800
C9 H9C 0.9800
C10 C11 1.504(2)
C10 H10 0.9500
C11 H11 1.0000
C12 H12A 0.9800
C12 H12B 0.9800
C12 H12C 0.9800
C13 H13A 0.9800
C13 H13B 0.9800
C13 H13C 0.9800

loop_
_geom_torsion_atom_site_label_1
_geom_torsion_atom_site_label_2
_geom_torsion_atom_site_label_3
_geom_torsion_atom_site_label_4
_geom_torsion
C1 C2 C3 C4 157.67(13)
C6 C2 C3 C4 -74.12(15)
C11 C2 C3 C4 29.31(13)
C2 C3 C4 C12 129.62(14)
C2 C3 C4 C5 -107.50(13)
C2 C3 C4 C7 7.77(14)
C12 C4 C5 O1 -52.66(16)
C7 C4 C5 O1 74.26(15)
C3 C4 C5 O1 -176.66(12)
C12 C4 C5 C8 -175.51(14)
C7 C4 C5 C8 -48.59(16)
C3 C4 C5 C8 60.50(15)
C7 O2 C6 C2 6.52(17)
C1 C2 C6 O2 -164.84(14)
C3 C2 C6 O2 65.96(17)
C11 C2 C6 O2 -38.69(15)
C6 O2 C7 C13 154.75(13)
C6 O2 C7 C11 28.93(16)
C6 O2 C7 C4 -76.40(15)
C12 C4 C7 O2 -56.97(16)
C5 C4 C7 O2 177.83(11)
C3 C4 C7 O2 64.03(13)
C12 C4 C7 C13 64.96(17)
C5 C4 C7 C13 -60.23(16)
C3 C4 C7 C13 -174.04(12)
C12 C4 C7 C11 -163.97(14)
C5 C4 C7 C11 70.84(14)
C3 C4 C7 C11 -42.97(14)
O1 C5 C8 C10 -114.98(16)
C4 C5 C8 C10 10.5(2)
O1 C5 C8 C9 65.00(17)
C4 C5 C8 C9 -169.51(14)
C9 C8 C10 C11 -178.99(15)
C5 C8 C10 C11 1.0(2)
C8 C10 C11 C7 26.1(2)
C8 C10 C11 C2 -80.06(18)
O2 C7 C11 C10 -169.54(12)
C13 C7 C11 C10 72.50(17)
C4 C7 C11 C10 -58.59(16)
O2 C7 C11 C2 -50.43(12)
C13 C7 C11 C2 -168.39(12)
C4 C7 C11 C2 60.52(12)
C1 C2 C11 C10 -64.82(17)
C6 C2 C11 C10 171.00(12)
C3 C2 C11 C10 62.80(14)
C1 C2 C11 C7 177.64(13)
C6 C2 C11 C7 53.46(12)
C3 C2 C11 C7 -54.74(11)
